data_7719911
loop_
_publ_author_name
'Ali, Wajid'
'Anwar, Muhammad Usman'
'Bakhshi, Hamed'
'Jabbar, Abdul'
'Rawson, Jeremy Michael'
'Al-Harrasi, Ahmed'
'Pilkington, Melanie'

_publ_section_title
;
 Nickel and Copper Complexes of a New Multidentate Ligand: Synthesis,
 Characterization and Magneto-structural investigations
;
_journal_name_full 'Dalton Transactions'
_journal_paper_doi 10.1039/D5DT02226F
_journal_year 2025
_chemical_formula_moiety 'C23 H33 N7 Ni2 O12, 4 (Cl O4), 4 (H2 O)'
_chemical_formula_sum 'C23 H33 Cl4 N7 Ni2 O32'
_chemical_formula_weight 1178.78
_space_group_crystal_system triclinic
_space_group_IT_number 2
_space_group_name_Hall '-P 1'
_space_group_name_H-M_alt 'P -1'
_atom_sites_solution_hydrogens mixed
_atom_sites_solution_primary intrinsic
_atom_sites_solution_secondary difmap
_audit_creation_method SHELXL-2018/3
_audit_update_record
;
2025-09-16 deposited with the CCDC.	2025-11-20 downloaded from the CCDC.
;
_cell_angle_alpha 97.857(2)
_cell_angle_beta 92.845(2)
_cell_angle_gamma 101.035(2)
_cell_formula_units_Z 2
_cell_length_a 10.3010(5)
_cell_length_b 14.6962(6)
_cell_length_c 14.9722(7)
_cell_measurement_reflns_used 8805
_cell_measurement_temperature 296(2)
_cell_measurement_theta_max 23.7793
_cell_measurement_theta_min 2.5906
_cell_volume 2197.08(17)
_computing_cell_refinement 'SAINT V8.40B (Bruker AXS LLC, 2019)'
_computing_data_collection 'Bruker APEX'
_computing_data_reduction 'SAINT V8.40B (Bruker AXS LLC, 2019)'
_computing_structure_refinement 'SHELXL-2018/3 (Sheldrick, 2018)'
_computing_structure_solution 'SHELXT 2018/2 (Sheldrick, 2018)'
_diffrn_ambient_temperature 296(2)
_diffrn_measured_fraction_theta_full 0.997
_diffrn_measured_fraction_theta_max 0.997
_diffrn_measurement_device_type 'Bruker APEX'
_diffrn_measurement_method 'phi and omega scans'
_diffrn_radiation_type MoK\a
_diffrn_radiation_wavelength 0.71076
_diffrn_reflns_av_R_equivalents 0.1133
_diffrn_reflns_av_unetI/netI 0.0808
_diffrn_reflns_Laue_measured_fraction_full 0.997
_diffrn_reflns_Laue_measured_fraction_max 0.997
_diffrn_reflns_limit_h_max 12
_diffrn_reflns_limit_h_min -12
_diffrn_reflns_limit_k_max 17
_diffrn_reflns_limit_k_min -17
_diffrn_reflns_limit_l_max 17
_diffrn_reflns_limit_l_min -17
_diffrn_reflns_number 35746
_diffrn_reflns_point_group_measured_fraction_full 0.997
_diffrn_reflns_point_group_measured_fraction_max 0.997
_diffrn_reflns_theta_full 25.097
_diffrn_reflns_theta_max 25.097
_diffrn_reflns_theta_min 2.533
_diffrn_source 'sealed tube'
_exptl_absorpt_coefficient_mu 1.212
_exptl_absorpt_correction_T_max 0.7452
_exptl_absorpt_correction_T_min 0.6439
_exptl_absorpt_correction_type multi-scan
_exptl_absorpt_process_details
;
Krause, L., Herbst-Irmer, R., Sheldrick, G. M., Stalke, D. (2015).
"Comparison of silver and molybdenum microfocus X-ray sources for single-crystal
 structure determination"
J. Appl. Cryst. 48, 3-10.
doi:10.1107/S1600576714022985
;
_exptl_crystal_colour green
_exptl_crystal_density_diffrn 1.782
_exptl_crystal_description plate
_exptl_crystal_F_000 1200
_exptl_crystal_size_max 0.273
_exptl_crystal_size_mid 0.167
_exptl_crystal_size_min 0.072
_refine_diff_density_max 0.872
_refine_diff_density_min -0.888
_refine_diff_density_rms 0.115
_refine_ls_extinction_method none
_refine_ls_goodness_of_fit_ref 1.057
_refine_ls_hydrogen_treatment mixed
_refine_ls_matrix_type full
_refine_ls_number_parameters 678
_refine_ls_number_reflns 7811
_refine_ls_number_restraints 384
_refine_ls_restrained_S_all 1.060
_refine_ls_R_factor_all 0.1463
_refine_ls_R_factor_gt 0.0762
_refine_ls_shift/su_max 0.003
_refine_ls_shift/su_mean 0.000
_refine_ls_structure_factor_coef Fsqd
_refine_ls_weighting_details 'w=1/[\s^2^(Fo^2^)+(0.1243P)^2^+6.8279P] where P=(Fo^2^+2Fc^2^)/3'
_refine_ls_weighting_scheme calc
_refine_ls_wR_factor_gt 0.1908
_refine_ls_wR_factor_ref 0.2567
_reflns_Friedel_coverage 0.000
_reflns_number_gt 4593
_reflns_number_total 7811
_reflns_threshold_expression 'I > 2\s(I)'
_cod_data_source_file d5dt02226f2.cif
_cod_data_source_block W_307_RPT1_0m_a
_cod_depositor_comments
;
The following automatic conversions were performed:

data item '_exptl_absorpt_correction_type' value 'Multi-Scan' was
changed to 'multi-scan' in accordance with the
/home/data/users/saulius/crontab/automatic-downloads/rss-feeds/RSC/lib/dictionaries/cif_core.dic
dictionary named 'cif_core.dic' version 2.4.2 last updated on
2011-04-26.

Automatic conversion script
Id: cif_fix_values 8170 2020-07-09 18:12:32Z antanas 
;
_cod_original_cell_volume 2197.07(17)
_cod_database_code 7719911
_shelx_shelxl_version_number 2018/3
_shelx_space_group_comment
;
The symmetry employed for this shelxl refinement is uniquely defined
by the following loop, which should always be used as a source of
symmetry information in preference to the above space-group names.
They are only intended as comments.
;

loop_
_space_group_symop_operation_xyz
'x, y, z'
'-x, -y, -z'

loop_
_atom_site_label
_atom_site_type_symbol
_atom_site_fract_x
_atom_site_fract_y
_atom_site_fract_z
_atom_site_U_iso_or_equiv
_atom_site_adp_type
_atom_site_occupancy
_atom_site_site_symmetry_order
_atom_site_calc_flag
_atom_site_refinement_flags_posn
_atom_site_refinement_flags_adp
_atom_site_refinement_flags_occupancy
_atom_site_disorder_assembly
_atom_site_disorder_group
Ni1 Ni 1.22350(10) 0.80932(7) 0.69132(7) 0.0463(3) Uani 1 1 d D U . . .
Ni2 Ni 0.58250(9) 0.51640(7) 0.15692(6) 0.0418(3) Uani 1 1 d D U . . .
Cl1 Cl 0.4024(2) 0.35792(16) 0.42372(15) 0.0621(6) Uani 1 1 d . U . . .
O7A O 0.4192(9) 0.4351(7) 0.3702(8) 0.0835(17) Uani 0.75 1 d D U P A 1
O8A O 0.5157(8) 0.3763(7) 0.4906(6) 0.0835(17) Uani 0.75 1 d D U P A 1
O9A O 0.2839(9) 0.3634(11) 0.4705(7) 0.071(3) Uani 0.75 1 d D U P A 1
O10A O 0.3919(12) 0.2720(7) 0.3721(8) 0.101(3) Uani 0.75 1 d D U P A 1
O7B O 0.470(3) 0.4291(19) 0.384(2) 0.0835(17) Uani 0.25 1 d D U P A 2
O8B O 0.464(3) 0.281(2) 0.431(2) 0.0835(17) Uani 0.25 1 d D U P A 2
O9B O 0.319(3) 0.377(3) 0.487(2) 0.071(3) Uani 0.25 1 d D U P A 2
O10B O 0.296(3) 0.2989(19) 0.3367(19) 0.101(3) Uani 0.25 1 d D U P A 2
Cl2 Cl 0.1468(3) 0.13297(18) 0.61072(19) 0.0852(8) Uani 1 1 d . U . . .
O11A O 0.204(3) 0.1986(18) 0.5563(18) 0.101(3) Uani 0.62 1 d D U P B 1
O12A O 0.2013(18) 0.1602(11) 0.7024(10) 0.134(4) Uani 0.62 1 d D U P B 1
O13A O 0.0041(15) 0.1338(13) 0.6077(13) 0.137(4) Uani 0.62 1 d D U P B 1
O14A O 0.1618(18) 0.0413(10) 0.5826(13) 0.132(4) Uani 0.62 1 d D U P B 1
O11B O 0.207(5) 0.203(3) 0.561(3) 0.101(3) Uani 0.38 1 d D U P B 2
O12B O 0.261(3) 0.1037(19) 0.6621(16) 0.134(4) Uani 0.38 1 d D U P B 2
O13B O 0.067(3) 0.164(2) 0.672(2) 0.137(4) Uani 0.38 1 d D U P B 2
O14B O 0.093(3) 0.0474(17) 0.552(2) 0.132(4) Uani 0.38 1 d D U P B 2
Cl3 Cl 0.6479(4) 0.19144(19) -0.01192(19) 0.1000(10) Uani 1 1 d . U . . .
O15A O 0.645(4) 0.256(4) 0.0619(18) 0.114(5) Uani 0.55 1 d D U P C 1
O16A O 0.579(3) 0.098(3) -0.004(4) 0.114(6) Uani 0.55 1 d D U P C 1
O17A O 0.641(2) 0.2128(12) -0.0939(10) 0.113(4) Uani 0.55 1 d D U P C 1
O18A O 0.8034(18) 0.1755(15) 0.0033(13) 0.137(5) Uani 0.55 1 d D U P C 1
O15B O 0.656(5) 0.266(5) 0.064(2) 0.114(5) Uani 0.45 1 d D U P C 2
O16B O 0.563(4) 0.110(4) 0.002(5) 0.114(6) Uani 0.45 1 d D U P C 2
O17B O 0.541(2) 0.2306(14) -0.0798(13) 0.113(4) Uani 0.45 1 d D U P C 2
O18B O 0.749(2) 0.1929(19) -0.0566(18) 0.137(5) Uani 0.45 1 d D U P C 2
Cl4A Cl 1.1542(4) 1.2711(2) 1.1012(2) 0.1077(11) Uani 0.5 1 d . U P D 1
O19A O 1.1109(19) 1.3079(14) 1.0099(12) 0.138(2) Uani 0.5 1 d D U P D 1
O20A O 1.2891(18) 1.2726(15) 1.0835(15) 0.138(2) Uani 0.5 1 d D U P D 1
O21A O 1.138(2) 1.3393(13) 1.1680(13) 0.138(2) Uani 0.5 1 d D U P D 1
O22A O 1.073(2) 1.1849(13) 1.0960(14) 0.138(2) Uani 0.5 1 d D U P D 1
Cl4B Cl 1.1542(4) 1.2711(2) 1.1012(2) 0.1077(11) Uani 0.5 1 d . U P E 2
O19B O 1.266(2) 1.3237(13) 1.0767(14) 0.138(2) Uani 0.5 1 d D U P E 2
O20B O 1.2447(19) 1.1957(13) 1.1460(13) 0.138(2) Uani 0.5 1 d D U P E 2
O21B O 1.110(2) 1.2967(14) 1.1871(13) 0.138(2) Uani 0.5 1 d D U P E 2
O22B O 1.0704(19) 1.2009(15) 1.0465(12) 0.138(2) Uani 0.5 1 d D U P E 2
O1 O 1.2096(5) 0.6986(4) 0.5869(4) 0.0510(13) Uani 1 1 d . U . . .
O2 O 1.1980(6) 0.9149(4) 0.7814(4) 0.0585(14) Uani 1 1 d . U . . .
O3 O 0.6788(7) 1.0342(5) 0.6950(6) 0.083(2) Uani 1 1 d . U . . .
H3 H 0.618426 1.018019 0.726730 0.124 Uiso 1 1 calc R U . . .
O4 O 0.7720(5) 0.5019(4) 0.2060(3) 0.0498(13) Uani 1 1 d . U . . .
O5 O 0.4028(5) 0.5463(4) 0.1363(3) 0.0457(12) Uani 1 1 d . U . . .
O6 O 0.3216(8) 0.8542(5) 0.4339(4) 0.086(2) Uani 1 1 d . U . . .
H6 H 0.293856 0.876467 0.391166 0.129 Uiso 1 1 calc R U . . .
O23 O 1.1583(7) 0.7167(4) 0.7810(4) 0.0735(17) Uani 1 1 d D U . . .
H23A H 1.075(5) 0.724(6) 0.803(5) 0.088 Uiso 1 1 d D U . . .
H23B H 1.228(4) 0.707(6) 0.820(4) 0.088 Uiso 1 1 d D U . . .
O24 O 1.3079(7) 0.9050(4) 0.6109(4) 0.0706(17) Uani 1 1 d D U . . .
H24A H 1.344(9) 0.880(4) 0.559(4) 0.106 Uiso 1 1 d D U . . .
H24B H 1.266(8) 0.957(4) 0.611(5) 0.106 Uiso 1 1 d D U . . .
O25 O 1.4095(6) 0.7980(5) 0.7356(5) 0.0750(18) Uani 1 1 d D U . . .
H25A H 1.463(4) 0.777(7) 0.688(3) 0.113 Uiso 1 1 d D U . . .
H25B H 1.455(5) 0.846(5) 0.782(5) 0.113 Uiso 1 1 d D U . . .
O26 O 0.6672(5) 0.6335(5) 0.0976(4) 0.0627(15) Uani 1 1 d D U . . .
H26A H 0.724(7) 0.610(3) 0.056(5) 0.094 Uiso 1 1 d D U . . .
H26B H 0.695(8) 0.682(3) 0.145(3) 0.094 Uiso 1 1 d D U . . .
O27 O 0.5751(7) 0.4307(5) 0.0391(4) 0.0608(16) Uani 1 1 d . U . . .
H27A H 0.599(10) 0.375(5) 0.045(6) 0.091 Uiso 1 1 d D U . . .
H27B H 0.580(12) 0.434(8) -0.002(4) 0.091 Uiso 1 1 d D U . . .
O28 O 0.5034(6) 0.3936(4) 0.2040(4) 0.0621(15) Uani 1 1 d D U . . .
H28A H 0.429(6) 0.362(4) 0.163(4) 0.093 Uiso 1 1 d D U . . .
H28B H 0.497(9) 0.405(5) 0.264(4) 0.093 Uiso 1 1 d D U . . .
N1 N 0.9561(6) 0.6081(4) 0.4120(4) 0.0376(13) Uani 1 1 d . U . . .
N2 N 1.0081(6) 0.7333(4) 0.5612(4) 0.0471(15) Uani 1 1 d . U . . .
N3 N 1.0398(6) 0.8025(4) 0.6356(4) 0.0442(14) Uani 1 1 d . U . . .
N4 N 0.9992(8) 1.0639(5) 0.8780(5) 0.0667(19) Uani 1 1 d . U . . .
H4 H 1.004812 1.106492 0.924365 0.080 Uiso 1 1 calc R U . . .
N5 N 0.7203(6) 0.5957(4) 0.3263(4) 0.0423(14) Uani 1 1 d . U . . .
N6 N 0.6037(6) 0.5970(4) 0.2775(4) 0.0386(13) Uani 1 1 d . U . . .
N7 N 0.1621(6) 0.6764(5) 0.2071(5) 0.0527(16) Uani 1 1 d . U . . .
H7 H 0.084245 0.681690 0.187839 0.063 Uiso 1 1 calc R U . . .
C1 C 0.9274(6) 0.5465(5) 0.3351(5) 0.0356(14) Uani 1 1 d . U . . .
C2 C 1.0121(7) 0.4893(5) 0.3042(5) 0.0411(16) Uani 1 1 d . U . . .
H2A H 0.990289 0.448636 0.249985 0.049 Uiso 1 1 calc R U . . .
C3 C 1.1290(7) 0.4926(5) 0.3541(5) 0.0447(17) Uani 1 1 d . U . . .
H3A H 1.186099 0.453161 0.335099 0.054 Uiso 1 1 calc R U . . .
C4 C 1.1602(7) 0.5559(5) 0.4331(5) 0.0422(17) Uani 1 1 d . U . . .
H4A H 1.238612 0.559950 0.468306 0.051 Uiso 1 1 calc R U . . .
C5 C 1.0718(7) 0.6128(4) 0.4585(4) 0.0352(15) Uani 1 1 d . U . . .
C6 C 1.1023(7) 0.6839(5) 0.5410(5) 0.0396(16) Uani 1 1 d . U . . .
C7 C 0.9543(8) 0.8536(5) 0.6555(5) 0.0487(18) Uani 1 1 d . U . . .
H7A H 0.874693 0.841780 0.619827 0.058 Uiso 1 1 calc R U . . .
C8 C 0.9765(8) 0.9284(5) 0.7308(5) 0.0476(17) Uani 1 1 d . U . . .
C9 C 1.0945(9) 0.9517(5) 0.7912(5) 0.0522(18) Uani 1 1 d . U . . .
C10 C 1.0981(10) 1.0194(6) 0.8692(6) 0.061(2) Uani 1 1 d . U . . .
C11 C 0.8899(10) 1.0484(6) 0.8207(6) 0.061(2) Uani 1 1 d . U . . .
H11 H 0.824035 1.083039 0.831279 0.073 Uiso 1 1 calc R U . . .
C12 C 0.8772(9) 0.9803(5) 0.7461(6) 0.0543(19) Uani 1 1 d . U . . .
C13 C 0.7538(9) 0.9634(6) 0.6808(7) 0.066(2) Uani 1 1 d . U . . .
H13A H 0.780507 0.959064 0.619434 0.079 Uiso 1 1 calc R U . . .
H13B H 0.698149 0.903751 0.687135 0.079 Uiso 1 1 calc R U . . .
C14 C 1.2108(12) 1.0431(8) 0.9388(7) 0.095(4) Uani 1 1 d . U . . .
H14A H 1.239331 0.986871 0.949709 0.142 Uiso 1 1 calc R U . . .
H14B H 1.183475 1.072991 0.993858 0.142 Uiso 1 1 calc R U . . .
H14C H 1.282676 1.084909 0.918230 0.142 Uiso 1 1 calc R U . . .
C15 C 0.8011(7) 0.5455(5) 0.2843(5) 0.0399(16) Uani 1 1 d . U . . .
C16 C 0.5302(8) 0.6511(6) 0.3131(5) 0.0479(18) Uani 1 1 d . U . . .
H16 H 0.559437 0.687284 0.368959 0.057 Uiso 1 1 calc R U . . .
C17 C 0.4054(7) 0.6588(5) 0.2711(5) 0.0423(16) Uani 1 1 d . U . . .
C18 C 0.3477(7) 0.6052(5) 0.1889(5) 0.0413(15) Uani 1 1 d . U . . .
C19 C 0.2176(7) 0.6143(5) 0.1592(5) 0.0478(17) Uani 1 1 d . U . . .
C20 C 0.2171(8) 0.7318(6) 0.2832(5) 0.0518(18) Uani 1 1 d . U . . .
H20 H 0.172174 0.775242 0.311975 0.062 Uiso 1 1 calc R U . . .
C21 C 0.3386(8) 0.7251(5) 0.3187(5) 0.0489(18) Uani 1 1 d . U . . .
C22 C 0.4020(10) 0.7902(6) 0.4024(6) 0.064(2) Uani 1 1 d . U . . .
H22A H 0.417710 0.753595 0.449595 0.077 Uiso 1 1 calc R U . . .
H22B H 0.487175 0.824909 0.389317 0.077 Uiso 1 1 calc R U . . .
C23 C 0.1420(9) 0.5580(7) 0.0754(7) 0.072(3) Uani 1 1 d . U . . .
H23C H 0.172214 0.585370 0.023558 0.107 Uiso 1 1 calc R U . . .
H23D H 0.049135 0.557648 0.078858 0.107 Uiso 1 1 calc R U . . .
H23E H 0.156266 0.494870 0.069912 0.107 Uiso 1 1 calc R U . . .
O7 O 0.6245(16) 0.7949(9) 0.1758(12) 0.213(7) Uani 1 1 d . . . . .
O29A O -0.0781(10) 0.7243(7) 0.1869(7) 0.075(2) Uiso 0.7 1 d . . P . .
O29B O -0.065(2) 0.7247(16) 0.1335(17) 0.075(2) Uiso 0.3 1 d . . P . .
O30A O 0.461(3) 1.048(2) 0.770(2) 0.130(5) Uiso 0.36 1 d . . P . .
O30B O 0.4800(19) 1.0055(13) 0.8108(13) 0.130(5) Uiso 0.64 1 d . . P . .
O31A O 1.510(4) 0.966(3) 0.834(3) 0.205(9) Uiso 0.42 1 d . . P . .
O31B O 1.595(3) 0.8939(19) 0.8577(18) 0.205(9) Uiso 0.58 1 d . . P . .

loop_
_atom_site_aniso_label
_atom_site_aniso_U_11
_atom_site_aniso_U_22
_atom_site_aniso_U_33
_atom_site_aniso_U_23
_atom_site_aniso_U_13
_atom_site_aniso_U_12
Ni1 0.0458(6) 0.0472(6) 0.0419(6) -0.0089(4) -0.0055(4) 0.0127(4)
Ni2 0.0418(6) 0.0560(6) 0.0277(5) -0.0018(4) -0.0008(4) 0.0168(4)
Cl1 0.0619(13) 0.0777(14) 0.0564(13) 0.0208(11) 0.0176(10) 0.0270(11)
O7A 0.064(4) 0.109(4) 0.090(4) 0.039(3) 0.011(3) 0.030(3)
O8A 0.064(4) 0.109(4) 0.090(4) 0.039(3) 0.011(3) 0.030(3)
O9A 0.050(6) 0.111(7) 0.056(5) 0.015(5) 0.010(4) 0.022(6)
O10A 0.108(8) 0.089(5) 0.097(7) -0.013(5) 0.013(5) 0.013(5)
O7B 0.064(4) 0.109(4) 0.090(4) 0.039(3) 0.011(3) 0.030(3)
O8B 0.064(4) 0.109(4) 0.090(4) 0.039(3) 0.011(3) 0.030(3)
O9B 0.050(6) 0.111(7) 0.056(5) 0.015(5) 0.010(4) 0.022(6)
O10B 0.108(8) 0.089(5) 0.097(7) -0.013(5) 0.013(5) 0.013(5)
Cl2 0.111(2) 0.0640(14) 0.0785(18) 0.0191(13) 0.0083(16) 0.0062(14)
O11A 0.116(6) 0.088(5) 0.103(6) 0.037(5) 0.009(5) 0.008(4)
O12A 0.172(9) 0.151(9) 0.097(6) 0.029(6) 0.008(6) 0.071(7)
O13A 0.109(8) 0.166(12) 0.157(12) 0.046(10) 0.051(7) 0.050(9)
O14A 0.144(14) 0.068(5) 0.186(13) 0.020(6) -0.012(8) 0.034(7)
O11B 0.116(6) 0.088(5) 0.103(6) 0.037(5) 0.009(5) 0.008(4)
O12B 0.172(9) 0.151(9) 0.097(6) 0.029(6) 0.008(6) 0.071(7)
O13B 0.109(8) 0.166(12) 0.157(12) 0.046(10) 0.051(7) 0.050(9)
O14B 0.144(14) 0.068(5) 0.186(13) 0.020(6) -0.012(8) 0.034(7)
Cl3 0.154(3) 0.0674(15) 0.0654(17) -0.0053(13) 0.0263(18) -0.0043(17)
O15A 0.177(10) 0.089(10) 0.082(5) -0.015(4) -0.017(5) 0.064(8)
O16A 0.136(8) 0.083(9) 0.115(8) 0.023(8) -0.001(7) -0.003(6)
O17A 0.140(9) 0.109(7) 0.075(5) 0.014(5) 0.002(7) -0.008(8)
O18A 0.130(8) 0.160(12) 0.116(12) -0.004(11) 0.033(8) 0.029(8)
O15B 0.177(10) 0.089(10) 0.082(5) -0.015(4) -0.017(5) 0.064(8)
O16B 0.136(8) 0.083(9) 0.115(8) 0.023(8) -0.001(7) -0.003(6)
O17B 0.140(9) 0.109(7) 0.075(5) 0.014(5) 0.002(7) -0.008(8)
O18B 0.130(8) 0.160(12) 0.116(12) -0.004(11) 0.033(8) 0.029(8)
Cl4A 0.110(2) 0.0888(19) 0.104(2) -0.0295(17) 0.053(2) -0.0083(17)
O19A 0.134(4) 0.139(5) 0.129(4) -0.010(4) 0.049(4) 0.007(4)
O20A 0.134(4) 0.139(5) 0.129(4) -0.010(4) 0.049(4) 0.007(4)
O21A 0.134(4) 0.139(5) 0.129(4) -0.010(4) 0.049(4) 0.007(4)
O22A 0.134(4) 0.139(5) 0.129(4) -0.010(4) 0.049(4) 0.007(4)
Cl4B 0.110(2) 0.0888(19) 0.104(2) -0.0295(17) 0.053(2) -0.0083(17)
O19B 0.134(4) 0.139(5) 0.129(4) -0.010(4) 0.049(4) 0.007(4)
O20B 0.134(4) 0.139(5) 0.129(4) -0.010(4) 0.049(4) 0.007(4)
O21B 0.134(4) 0.139(5) 0.129(4) -0.010(4) 0.049(4) 0.007(4)
O22B 0.134(4) 0.139(5) 0.129(4) -0.010(4) 0.049(4) 0.007(4)
O1 0.039(3) 0.056(3) 0.053(3) -0.017(2) -0.013(2) 0.019(2)
O2 0.070(4) 0.054(3) 0.048(3) -0.013(2) 0.000(3) 0.018(3)
O3 0.077(5) 0.076(4) 0.105(6) 0.007(4) 0.012(4) 0.045(4)
O4 0.047(3) 0.066(3) 0.034(3) -0.011(2) -0.006(2) 0.024(2)
O5 0.038(3) 0.060(3) 0.038(3) -0.002(2) 0.000(2) 0.013(2)
O6 0.126(6) 0.102(5) 0.049(4) -0.004(4) 0.007(4) 0.081(5)
O23 0.085(5) 0.060(3) 0.069(4) 0.011(3) -0.013(3) 0.002(3)
O24 0.086(5) 0.061(3) 0.061(4) 0.004(3) 0.019(3) 0.006(3)
O25 0.056(3) 0.078(4) 0.086(5) -0.012(3) -0.018(3) 0.021(3)
O26 0.044(3) 0.089(4) 0.052(3) 0.014(3) 0.003(3) 0.002(3)
O27 0.080(4) 0.075(4) 0.034(3) 0.000(3) 0.001(3) 0.039(3)
O28 0.075(4) 0.065(3) 0.045(3) 0.008(3) 0.004(3) 0.011(3)
N1 0.037(3) 0.043(3) 0.033(3) -0.004(2) -0.003(2) 0.016(3)
N2 0.043(3) 0.049(3) 0.045(4) -0.017(3) -0.007(3) 0.019(3)
N3 0.047(3) 0.046(3) 0.036(3) -0.009(2) -0.001(3) 0.015(3)
N4 0.084(5) 0.054(4) 0.059(5) -0.012(3) 0.016(4) 0.019(4)
N5 0.036(3) 0.056(4) 0.036(3) -0.004(3) -0.004(3) 0.021(3)
N6 0.032(3) 0.053(3) 0.030(3) 0.001(2) -0.003(2) 0.011(2)
N7 0.042(4) 0.069(4) 0.053(4) 0.013(3) 0.004(3) 0.022(3)
C1 0.031(3) 0.040(4) 0.035(4) 0.002(3) 0.000(3) 0.011(3)
C2 0.042(4) 0.035(3) 0.042(4) -0.014(3) -0.002(3) 0.012(3)
C3 0.041(4) 0.042(4) 0.052(4) -0.005(3) 0.004(3) 0.019(3)
C4 0.037(4) 0.041(4) 0.049(4) 0.003(3) -0.009(3) 0.014(3)
C5 0.036(4) 0.035(3) 0.033(3) -0.003(3) -0.006(3) 0.010(3)
C6 0.039(4) 0.037(3) 0.042(4) 0.000(3) -0.004(3) 0.013(3)
C7 0.049(4) 0.049(4) 0.048(4) -0.007(3) 0.004(4) 0.018(3)
C8 0.056(4) 0.044(4) 0.046(4) -0.002(3) 0.017(3) 0.020(3)
C9 0.066(5) 0.046(4) 0.045(4) 0.001(3) 0.012(4) 0.015(4)
C10 0.074(5) 0.058(5) 0.049(5) -0.008(4) 0.015(4) 0.015(4)
C11 0.072(5) 0.049(4) 0.064(5) 0.000(4) 0.026(4) 0.019(4)
C12 0.062(5) 0.047(4) 0.056(5) -0.001(3) 0.018(4) 0.020(4)
C13 0.060(5) 0.059(5) 0.081(6) -0.002(5) 0.012(4) 0.027(4)
C14 0.105(8) 0.098(8) 0.066(7) -0.036(6) -0.013(6) 0.021(7)
C15 0.038(4) 0.048(4) 0.032(4) -0.003(3) -0.003(3) 0.010(3)
C16 0.051(4) 0.060(5) 0.034(4) -0.003(3) 0.004(3) 0.023(4)
C17 0.042(4) 0.057(4) 0.032(4) 0.007(3) 0.005(3) 0.019(3)
C18 0.035(4) 0.052(4) 0.037(4) 0.009(3) 0.008(3) 0.008(3)
C19 0.038(4) 0.055(4) 0.048(4) 0.001(3) 0.001(3) 0.008(3)
C20 0.049(4) 0.068(5) 0.047(4) 0.013(4) 0.014(3) 0.025(4)
C21 0.055(5) 0.057(4) 0.041(4) 0.005(3) 0.008(3) 0.030(4)
C22 0.076(6) 0.080(6) 0.044(5) -0.007(4) 0.001(4) 0.047(5)
C23 0.050(5) 0.079(6) 0.076(6) -0.006(5) -0.020(5) 0.006(5)
O7 0.221(16) 0.151(11) 0.281(19) 0.065(12) 0.022(14) 0.046(10)

loop_
_atom_type_symbol
_atom_type_description
_atom_type_scat_dispersion_real
_atom_type_scat_dispersion_imag
_atom_type_scat_source
C C 0.0033 0.0016 'International Tables Vol C Tables 4.2.6.8 and 6.1.1.4'
H H 0.0000 0.0000 'International Tables Vol C Tables 4.2.6.8 and 6.1.1.4'
Cl Cl 0.1484 0.1585 'International Tables Vol C Tables 4.2.6.8 and 6.1.1.4'
N N 0.0061 0.0033 'International Tables Vol C Tables 4.2.6.8 and 6.1.1.4'
Ni Ni 0.3393 1.1124 'International Tables Vol C Tables 4.2.6.8 and 6.1.1.4'
O O 0.0106 0.0060 'International Tables Vol C Tables 4.2.6.8 and 6.1.1.4'

loop_
_geom_angle_atom_site_label_1
_geom_angle_atom_site_label_2
_geom_angle_atom_site_label_3
_geom_angle
_geom_angle_site_symmetry_1
_geom_angle_site_symmetry_3
_geom_angle_publ_flag
O2 Ni1 N3 88.8(2) . . ?
O2 Ni1 O25 99.6(3) . . ?
N3 Ni1 O25 171.5(2) . . ?
O2 Ni1 O24 89.1(2) . . ?
N3 Ni1 O24 92.6(3) . . ?
O25 Ni1 O24 89.0(3) . . ?
O2 Ni1 O1 167.9(2) . . ?
N3 Ni1 O1 79.1(2) . . ?
O25 Ni1 O1 92.5(2) . . ?
O24 Ni1 O1 91.7(2) . . ?
O2 Ni1 O23 89.5(3) . . ?
N3 Ni1 O23 93.5(3) . . ?
O25 Ni1 O23 85.2(3) . . ?
O24 Ni1 O23 173.7(3) . . ?
O1 Ni1 O23 90.9(2) . . ?
N6 Ni2 O5 89.0(2) . . ?
N6 Ni2 O27 174.9(2) . . ?
O5 Ni2 O27 96.0(2) . . ?
N6 Ni2 O28 95.4(2) . . ?
O5 Ni2 O28 91.9(2) . . ?
O27 Ni2 O28 83.3(3) . . ?
N6 Ni2 O26 89.9(2) . . ?
O5 Ni2 O26 89.9(2) . . ?
O27 Ni2 O26 91.3(3) . . ?
O28 Ni2 O26 174.4(2) . . ?
N6 Ni2 O4 78.8(2) . . ?
O5 Ni2 O4 167.8(2) . . ?
O27 Ni2 O4 96.2(2) . . ?
O28 Ni2 O4 88.4(2) . . ?
O26 Ni2 O4 90.9(2) . . ?
O9B Cl1 O7B 120(2) . . ?
O9B Cl1 O8B 116(2) . . ?
O7B Cl1 O8B 117.2(15) . . ?
O10A Cl1 O9A 111.3(7) . . ?
O10A Cl1 O8A 110.6(7) . . ?
O9A Cl1 O8A 108.6(6) . . ?
O10A Cl1 O7A 112.9(7) . . ?
O9A Cl1 O7A 105.7(7) . . ?
O8A Cl1 O7A 107.6(5) . . ?
O9B Cl1 O10B 101.5(17) . . ?
O7B Cl1 O10B 100.7(15) . . ?
O8B Cl1 O10B 93.3(14) . . ?
O14A Cl2 O11A 114.6(14) . . ?
O13B Cl2 O11B 114(2) . . ?
O13B Cl2 O14B 117.1(18) . . ?
O11B Cl2 O14B 111(2) . . ?
O14A Cl2 O12A 108.1(9) . . ?
O11A Cl2 O12A 110.5(14) . . ?
O14A Cl2 O13A 108.2(10) . . ?
O11A Cl2 O13A 106.7(13) . . ?
O12A Cl2 O13A 108.6(9) . . ?
O13B Cl2 O12B 107.7(15) . . ?
O11B Cl2 O12B 106(2) . . ?
O14B Cl2 O12B 100.2(12) . . ?
O17A Cl3 O15A 121(2) . . ?
O18B Cl3 O16B 124(3) . . ?
O17A Cl3 O16A 114(2) . . ?
O15A Cl3 O16A 114.0(17) . . ?
O18B Cl3 O15B 117(3) . . ?
O16B Cl3 O15B 111.4(19) . . ?
O17A Cl3 O18A 103.9(10) . . ?
O15A Cl3 O18A 99.8(16) . . ?
O16A Cl3 O18A 98.5(14) . . ?
O18B Cl3 O17B 103.5(13) . . ?
O16B Cl3 O17B 97.7(17) . . ?
O15B Cl3 O17B 96.0(19) . . ?
O21A Cl4A O22A 117.7(11) . . ?
O21A Cl4A O20A 113.9(12) . . ?
O22A Cl4A O20A 116.8(12) . . ?
O21A Cl4A O19A 103.8(12) . . ?
O22A Cl4A O19A 103.6(11) . . ?
O20A Cl4A O19A 96.9(10) . . ?
O19B Cl4B O22B 125.6(12) . . ?
O19B Cl4B O21B 118.7(11) . . ?
O22B Cl4B O21B 115.2(11) . . ?
O19B Cl4B O20B 91.8(11) . . ?
O22B Cl4B O20B 94.2(11) . . ?
O21B Cl4B O20B 90.6(11) . . ?
C6 O1 Ni1 111.5(4) . . ?
C9 O2 Ni1 128.9(5) . . ?
C13 O3 H3 109.5 . . ?
C15 O4 Ni2 110.6(4) . . ?
C18 O5 Ni2 127.2(4) . . ?
C22 O6 H6 109.5 . . ?
Ni1 O23 H23A 113(3) . . ?
Ni1 O23 H23B 113(3) . . ?
H23A O23 H23B 121(5) . . ?
Ni1 O24 H24A 116(3) . . ?
Ni1 O24 H24B 114(3) . . ?
H24A O24 H24B 121(5) . . ?
Ni1 O25 H25A 114(3) . . ?
Ni1 O25 H25B 116(3) . . ?
H25A O25 H25B 116(4) . . ?
Ni2 O26 H26A 104(3) . . ?
Ni2 O26 H26B 106(3) . . ?
H26A O26 H26B 125(5) . . ?
Ni2 O27 H27A 114(5) . . ?
Ni2 O27 H27B 138(10) . . ?
H27A O27 H27B 104(10) . . ?
Ni2 O28 H28A 107(3) . . ?
Ni2 O28 H28B 110(3) . . ?
H28A O28 H28B 122(6) . . ?
C5 N1 C1 117.5(6) . . ?
C6 N2 N3 115.5(6) . . ?
C7 N3 N2 117.6(6) . . ?
C7 N3 Ni1 130.6(5) . . ?
N2 N3 Ni1 111.7(4) . . ?
C10 N4 C11 125.5(8) . . ?
C10 N4 H4 117.3 . . ?
C11 N4 H4 117.3 . . ?
C15 N5 N6 115.9(6) . . ?
C16 N6 N5 117.0(6) . . ?
C16 N6 Ni2 130.3(5) . . ?
N5 N6 Ni2 112.6(4) . . ?
C19 N7 C20 125.2(7) . . ?
C19 N7 H7 117.4 . . ?
C20 N7 H7 117.4 . . ?
N1 C1 C2 122.4(6) . . ?
N1 C1 C15 115.9(6) . . ?
C2 C1 C15 121.7(6) . . ?
C3 C2 C1 119.6(6) . . ?
C3 C2 H2A 120.2 . . ?
C1 C2 H2A 120.2 . . ?
C2 C3 C4 118.7(6) . . ?
C2 C3 H3A 120.7 . . ?
C4 C3 H3A 120.7 . . ?
C5 C4 C3 118.4(6) . . ?
C5 C4 H4A 120.8 . . ?
C3 C4 H4A 120.8 . . ?
N1 C5 C4 123.4(6) . . ?
N1 C5 C6 116.0(6) . . ?
C4 C5 C6 120.6(6) . . ?
O1 C6 N2 122.1(6) . . ?
O1 C6 C5 122.0(6) . . ?
N2 C6 C5 115.8(6) . . ?
N3 C7 C8 122.7(7) . . ?
N3 C7 H7A 118.6 . . ?
C8 C7 H7A 118.6 . . ?
C12 C8 C9 118.5(7) . . ?
C12 C8 C7 118.1(7) . . ?
C9 C8 C7 123.4(7) . . ?
O2 C9 C10 116.7(8) . . ?
O2 C9 C8 125.3(7) . . ?
C10 C9 C8 118.0(8) . . ?
N4 C10 C9 118.6(8) . . ?
N4 C10 C14 119.2(8) . . ?
C9 C10 C14 122.2(9) . . ?
N4 C11 C12 118.8(8) . . ?
N4 C11 H11 120.6 . . ?
C12 C11 H11 120.6 . . ?
C11 C12 C8 120.3(8) . . ?
C11 C12 C13 118.7(8) . . ?
C8 C12 C13 121.0(7) . . ?
O3 C13 C12 113.4(7) . . ?
O3 C13 H13A 108.9 . . ?
C12 C13 H13A 108.9 . . ?
O3 C13 H13B 108.9 . . ?
C12 C13 H13B 108.9 . . ?
H13A C13 H13B 107.7 . . ?
C10 C14 H14A 109.5 . . ?
C10 C14 H14B 109.5 . . ?
H14A C14 H14B 109.5 . . ?
C10 C14 H14C 109.5 . . ?
H14A C14 H14C 109.5 . . ?
H14B C14 H14C 109.5 . . ?
O4 C15 N5 122.0(6) . . ?
O4 C15 C1 122.0(6) . . ?
N5 C15 C1 116.0(6) . . ?
N6 C16 C17 123.4(7) . . ?
N6 C16 H16 118.3 . . ?
C17 C16 H16 118.3 . . ?
C18 C17 C21 120.1(7) . . ?
C18 C17 C16 123.9(7) . . ?
C21 C17 C16 116.0(7) . . ?
O5 C18 C17 125.8(7) . . ?
O5 C18 C19 116.6(6) . . ?
C17 C18 C19 117.7(7) . . ?
N7 C19 C18 118.5(7) . . ?
N7 C19 C23 118.3(7) . . ?
C18 C19 C23 123.2(7) . . ?
N7 C20 C21 120.3(7) . . ?
N7 C20 H20 119.8 . . ?
C21 C20 H20 119.8 . . ?
C20 C21 C17 118.0(7) . . ?
C20 C21 C22 120.0(7) . . ?
C17 C21 C22 121.9(7) . . ?
O6 C22 C21 111.9(7) . . ?
O6 C22 H22A 109.2 . . ?
C21 C22 H22A 109.2 . . ?
O6 C22 H22B 109.2 . . ?
C21 C22 H22B 109.2 . . ?
H22A C22 H22B 107.9 . . ?
C19 C23 H23C 109.5 . . ?
C19 C23 H23D 109.5 . . ?
H23C C23 H23D 109.5 . . ?
C19 C23 H23E 109.5 . . ?
H23C C23 H23E 109.5 . . ?
H23D C23 H23E 109.5 . . ?
O30B O30A O31A 7(2) . 1_455 ?
O31A O30B O30A 164(5) 1_455 . ?
O30B O31A O31B 164(5) 1_655 . ?
O30B O31A O30A 9(3) 1_655 1_655 ?
O31B O31A O30A 155(3) . 1_655 ?

loop_
_geom_bond_atom_site_label_1
_geom_bond_atom_site_label_2
_geom_bond_distance
_geom_bond_site_symmetry_2
_geom_bond_publ_flag
Ni1 O2 1.979(5) . ?
Ni1 N3 2.009(6) . ?
Ni1 O25 2.041(6) . ?
Ni1 O24 2.069(6) . ?
Ni1 O1 2.076(5) . ?
Ni1 O23 2.085(6) . ?
Ni2 N6 1.997(6) . ?
Ni2 O5 2.001(5) . ?
Ni2 O27 2.012(6) . ?
Ni2 O28 2.065(6) . ?
Ni2 O26 2.105(6) . ?
Ni2 O4 2.111(5) . ?
Cl1 O9B 1.34(3) . ?
Cl1 O10A 1.369(9) . ?
Cl1 O7B 1.37(3) . ?
Cl1 O8B 1.42(2) . ?
Cl1 O9A 1.447(10) . ?
Cl1 O8A 1.459(9) . ?
Cl1 O7A 1.465(10) . ?
Cl1 O10B 1.69(2) . ?
Cl2 O13B 1.35(2) . ?
Cl2 O14A 1.396(13) . ?
Cl2 O11A 1.408(17) . ?
Cl2 O11B 1.42(3) . ?
Cl2 O14B 1.43(2) . ?
Cl2 O12A 1.431(14) . ?
Cl2 O13A 1.471(14) . ?
Cl2 O12B 1.53(2) . ?
Cl3 O18B 1.27(2) . ?
Cl3 O17A 1.311(14) . ?
Cl3 O15A 1.36(3) . ?
Cl3 O16B 1.39(3) . ?
Cl3 O16A 1.44(3) . ?
Cl3 O15B 1.46(4) . ?
Cl3 O18A 1.672(19) . ?
Cl3 O17B 1.70(2) . ?
Cl4A O21A 1.357(17) . ?
Cl4A O22A 1.367(18) . ?
Cl4A O20A 1.424(18) . ?
Cl4A O19A 1.610(18) . ?
Cl4B O19B 1.354(18) . ?
Cl4B O22B 1.355(18) . ?
Cl4B O21B 1.412(17) . ?
Cl4B O20B 1.756(19) . ?
O1 C6 1.238(8) . ?
O2 C9 1.289(10) . ?
O3 C13 1.411(10) . ?
O3 H3 0.8200 . ?
O4 C15 1.249(8) . ?
O5 C18 1.319(9) . ?
O6 C22 1.417(9) . ?
O6 H6 0.8200 . ?
O23 H23A 0.95(3) . ?
O23 H23B 0.95(3) . ?
O24 H24A 0.94(3) . ?
O24 H24B 0.95(3) . ?
O25 H25A 0.98(3) . ?
O25 H25B 0.95(3) . ?
O26 H26A 0.95(3) . ?
O26 H26B 0.93(3) . ?
O27 H27A 0.91(8) . ?
O27 H27B 0.63(7) . ?
O28 H28A 0.95(3) . ?
O28 H28B 0.90(6) . ?
N1 C5 1.335(8) . ?
N1 C1 1.346(8) . ?
N2 C6 1.342(9) . ?
N2 N3 1.381(8) . ?
N3 C7 1.283(9) . ?
N4 C10 1.315(11) . ?
N4 C11 1.344(12) . ?
N4 H4 0.8600 . ?
N5 C15 1.338(9) . ?
N5 N6 1.380(8) . ?
N6 C16 1.282(9) . ?
N7 C19 1.316(10) . ?
N7 C20 1.337(10) . ?
N7 H7 0.8600 . ?
C1 C2 1.376(9) . ?
C1 C15 1.471(9) . ?
C2 C3 1.374(10) . ?
C2 H2A 0.9300 . ?
C3 C4 1.383(10) . ?
C3 H3A 0.9300 . ?
C4 C5 1.383(9) . ?
C4 H4A 0.9300 . ?
C5 C6 1.483(9) . ?
C7 C8 1.439(10) . ?
C7 H7A 0.9300 . ?
C8 C12 1.398(11) . ?
C8 C9 1.435(12) . ?
C9 C10 1.421(11) . ?
C10 C14 1.477(13) . ?
C11 C12 1.377(11) . ?
C11 H11 0.9300 . ?
C12 C13 1.524(12) . ?
C13 H13A 0.9700 . ?
C13 H13B 0.9700 . ?
C14 H14A 0.9600 . ?
C14 H14B 0.9600 . ?
C14 H14C 0.9600 . ?
C16 C17 1.434(10) . ?
C16 H16 0.9300 . ?
C17 C18 1.404(10) . ?
C17 C21 1.430(10) . ?
C18 C19 1.427(10) . ?
C19 C23 1.497(11) . ?
C20 C21 1.361(11) . ?
C20 H20 0.9300 . ?
C21 C22 1.505(11) . ?
C22 H22A 0.9700 . ?
C22 H22B 0.9700 . ?
C23 H23C 0.9600 . ?
C23 H23D 0.9600 . ?
C23 H23E 0.9600 . ?
O29A O29B 0.82(2) . ?
O30A O30B 0.96(3) . ?
O30A O31A 1.76(5) 1_455 ?
O30B O31A 0.81(4) 1_455 ?
O31A O31B 1.56(5) . ?

loop_
_geom_torsion_atom_site_label_1
_geom_torsion_atom_site_label_2
_geom_torsion_atom_site_label_3
_geom_torsion_atom_site_label_4
_geom_torsion
_geom_torsion_site_symmetry_1
_geom_torsion_site_symmetry_2
_geom_torsion_site_symmetry_3
_geom_torsion_site_symmetry_4
_geom_torsion_publ_flag
C6 N2 N3 C7 177.7(7) . . . . ?
C6 N2 N3 Ni1 0.8(8) . . . . ?
C15 N5 N6 C16 -174.0(7) . . . . ?
C15 N5 N6 Ni2 2.9(8) . . . . ?
C5 N1 C1 C2 0.3(10) . . . . ?
C5 N1 C1 C15 -178.1(6) . . . . ?
N1 C1 C2 C3 1.7(11) . . . . ?
C15 C1 C2 C3 -179.9(7) . . . . ?
C1 C2 C3 C4 -1.9(11) . . . . ?
C2 C3 C4 C5 0.1(11) . . . . ?
C1 N1 C5 C4 -2.2(10) . . . . ?
C1 N1 C5 C6 177.8(6) . . . . ?
C3 C4 C5 N1 2.0(11) . . . . ?
C3 C4 C5 C6 -178.1(7) . . . . ?
Ni1 O1 C6 N2 -2.2(9) . . . . ?
Ni1 O1 C6 C5 175.6(5) . . . . ?
N3 N2 C6 O1 1.0(11) . . . . ?
N3 N2 C6 C5 -177.0(6) . . . . ?
N1 C5 C6 O1 -175.9(7) . . . . ?
C4 C5 C6 O1 4.2(11) . . . . ?
N1 C5 C6 N2 2.1(10) . . . . ?
C4 C5 C6 N2 -177.8(7) . . . . ?
N2 N3 C7 C8 -179.3(7) . . . . ?
Ni1 N3 C7 C8 -3.2(12) . . . . ?
N3 C7 C8 C12 179.5(8) . . . . ?
N3 C7 C8 C9 -1.1(13) . . . . ?
Ni1 O2 C9 C10 172.2(6) . . . . ?
Ni1 O2 C9 C8 -6.7(12) . . . . ?
C12 C8 C9 O2 -174.4(8) . . . . ?
C7 C8 C9 O2 6.3(13) . . . . ?
C12 C8 C9 C10 6.8(12) . . . . ?
C7 C8 C9 C10 -172.6(8) . . . . ?
C11 N4 C10 C9 2.9(14) . . . . ?
C11 N4 C10 C14 -178.9(9) . . . . ?
O2 C9 C10 N4 174.7(8) . . . . ?
C8 C9 C10 N4 -6.4(12) . . . . ?
O2 C9 C10 C14 -3.5(13) . . . . ?
C8 C9 C10 C14 175.4(9) . . . . ?
C10 N4 C11 C12 0.4(14) . . . . ?
N4 C11 C12 C8 0.1(13) . . . . ?
N4 C11 C12 C13 -179.5(8) . . . . ?
C9 C8 C12 C11 -3.7(12) . . . . ?
C7 C8 C12 C11 175.7(8) . . . . ?
C9 C8 C12 C13 175.8(8) . . . . ?
C7 C8 C12 C13 -4.8(12) . . . . ?
C11 C12 C13 O3 12.7(12) . . . . ?
C8 C12 C13 O3 -166.9(8) . . . . ?
Ni2 O4 C15 N5 -1.9(9) . . . . ?
Ni2 O4 C15 C1 179.5(5) . . . . ?
N6 N5 C15 O4 -0.6(11) . . . . ?
N6 N5 C15 C1 178.1(6) . . . . ?
N1 C1 C15 O4 169.4(7) . . . . ?
C2 C1 C15 O4 -9.1(11) . . . . ?
N1 C1 C15 N5 -9.3(9) . . . . ?
C2 C1 C15 N5 172.2(7) . . . . ?
N5 N6 C16 C17 -179.0(7) . . . . ?
Ni2 N6 C16 C17 4.7(12) . . . . ?
N6 C16 C17 C18 2.9(12) . . . . ?
N6 C16 C17 C21 -177.8(7) . . . . ?
Ni2 O5 C18 C17 -0.4(10) . . . . ?
Ni2 O5 C18 C19 -180.0(5) . . . . ?
C21 C17 C18 O5 175.7(7) . . . . ?
C16 C17 C18 O5 -5.0(12) . . . . ?
C21 C17 C18 C19 -4.7(11) . . . . ?
C16 C17 C18 C19 174.5(7) . . . . ?
C20 N7 C19 C18 -1.0(12) . . . . ?
C20 N7 C19 C23 -179.9(8) . . . . ?
O5 C18 C19 N7 -176.2(7) . . . . ?
C17 C18 C19 N7 4.2(11) . . . . ?
O5 C18 C19 C23 2.7(11) . . . . ?
C17 C18 C19 C23 -176.9(8) . . . . ?
C19 N7 C20 C21 -1.9(12) . . . . ?
N7 C20 C21 C17 1.3(12) . . . . ?
N7 C20 C21 C22 177.7(8) . . . . ?
C18 C17 C21 C20 2.0(11) . . . . ?
C16 C17 C21 C20 -177.3(7) . . . . ?
C18 C17 C21 C22 -174.3(7) . . . . ?
C16 C17 C21 C22 6.4(12) . . . . ?
C20 C21 C22 O6 -0.7(12) . . . . ?
C17 C21 C22 O6 175.6(8) . . . . ?
